data_1522133
loop_
_publ_author_name
'Wallez, G.'
'Lucas, F.'
'Souron, J.P.'
'Quarton, M.'

_publ_section_title
;
 Potassium-zinc monophosphate: an original polymorphic tridymite derivate
;
_journal_name_full 'Materials Research Bulletin'
_journal_page_first 1251
_journal_page_last 1261
_journal_volume 34
_journal_year 1999
_chemical_formula_sum 'K O4 P Zn'
_chemical_name_systematic 'K Zn (P O4)'
_space_group_IT_number 33
_symmetry_space_group_name_Hall 'P 2c -2n'
_symmetry_space_group_name_H-M 'P n a 21'
_cell_angle_alpha 90
_cell_angle_beta 90
_cell_angle_gamma 90
_cell_formula_units_Z 4
_cell_length_a 8.7305
_cell_length_b 9.1651
_cell_length_c 5.3539
_cell_volume 428.397
_citation_journal_id_ASTM MRBUAC
_cod_data_source_file Wallez_MRBUAC_1999_498.cif
_cod_data_source_block K1O4P1Zn1
_cod_original_cell_volume 428.3972
_cod_original_formula_sum 'K1 O4 P1 Zn1'
_cod_database_code 1522133

loop_
_symmetry_equiv_pos_as_xyz
x,y,z
-x,-y,z+1/2
-x+1/2,y+1/2,z+1/2
x+1/2,-y+1/2,z

loop_
_atom_site_label
_atom_site_type_symbol
_atom_site_fract_x
_atom_site_fract_y
_atom_site_fract_z
_atom_site_occupancy
_atom_site_U_iso_or_equiv
K1 K+1 0.0027 0.1918 0 1 0.0
P1 P+5 0.2046 0.414 0.526 1 0.0
O2 O-2 0.271 0.272 0.425 1 0.0
O1 O-2 0.72 0.553 0.284 1 0.0
Zn1 Zn+2 0.3246 0.0812 0.5164 1 0.0
O3 O-2 0.0351 0.396 0.551 1 0.0
O4 O-2 0.75 0.457 0.862 1 0.0
